data_2220477
loop_
_publ_author_name
'Wang, Guo-wei'
'Wu, Lin-ping'
'Zhuang, Ling-hua'
'Wang, Jin-tang'

_publ_section_title
;
 1,2-Bis(1,3-benzothiazol-2-yl)benzene
;
_journal_coeditor_code DN2416
_journal_issue 1
_journal_name_full 'Acta Crystallographica Section E'
_journal_page_first o158
_journal_paper_doi 10.1107/S1600536808042542
_journal_volume 65
_journal_year 2009
_chemical_formula_iupac 'C20 H12 N2 S2'
_chemical_formula_moiety 'C20 H12 N2 S2'
_chemical_formula_sum 'C20 H12 N2 S2'
_chemical_formula_weight 344.44
_chemical_name_systematic
;
1,2-Bis(1,3-benzothiazol-2-yl)benzene
;
_space_group_IT_number 14
_symmetry_cell_setting monoclinic
_symmetry_space_group_name_Hall '-P 2ybc'
_symmetry_space_group_name_H-M 'P 1 21/c 1'
_atom_sites_solution_hydrogens geom
_atom_sites_solution_primary direct
_atom_sites_solution_secondary difmap
_cell_angle_alpha 90.00
_cell_angle_beta 100.77(3)
_cell_angle_gamma 90.00
_cell_formula_units_Z 4
_cell_length_a 10.748(2)
_cell_length_b 19.148(4)
_cell_length_c 8.1840(16)
_cell_measurement_reflns_used 27
_cell_measurement_temperature 293(2)
_cell_measurement_theta_max 25
_cell_measurement_theta_min 1
_cell_volume 1654.6(6)
_computing_cell_refinement 'CAD-4 Software (Enraf--Nonius, 1989)'
_computing_data_collection 'CAD-4 Software (Enraf--Nonius, 1989)'
_computing_data_reduction 'XCAD4 (Harms & Wocadlo, 1995)'
_computing_molecular_graphics
;
ORTEPIII (Burnett & Johnson, 1996), ORTEP-3 for Windows (Farrugia,
1997) and
PLATON (Spek, 2003)
;
_computing_publication_material 'SHELXL97 (Sheldrick, 2008)'
_computing_structure_refinement 'SHELXL97 (Sheldrick, 2008)'
_computing_structure_solution 'SHELXS97 (Sheldrick, 2008)'
_diffrn_ambient_temperature 293(2)
_diffrn_measured_fraction_theta_full 0.995
_diffrn_measured_fraction_theta_max 0.995
_diffrn_measurement_device_type 'Enraf--Nonius CAD-4'
_diffrn_measurement_method \w/2\q
_diffrn_radiation_monochromator graphite
_diffrn_radiation_source 'fine-focus sealed tube'
_diffrn_radiation_type MoK\a
_diffrn_radiation_wavelength 0.71073
_diffrn_reflns_av_R_equivalents 0.0000
_diffrn_reflns_av_sigmaI/netI 0.0766
_diffrn_reflns_limit_h_max 12
_diffrn_reflns_limit_h_min -12
_diffrn_reflns_limit_k_max 22
_diffrn_reflns_limit_k_min 0
_diffrn_reflns_limit_l_max 9
_diffrn_reflns_limit_l_min 0
_diffrn_reflns_number 3000
_diffrn_reflns_theta_full 25.31
_diffrn_reflns_theta_max 25.31
_diffrn_reflns_theta_min 1.93
_diffrn_standards_decay_% 9
_diffrn_standards_interval_count 200
_diffrn_standards_number 3
_exptl_absorpt_coefficient_mu 0.324
_exptl_absorpt_correction_T_max 0.9683
_exptl_absorpt_correction_T_min 0.9090
_exptl_absorpt_correction_type psi-scan
_exptl_absorpt_process_details '(North <i>et al.</i>,  1968)'
_exptl_crystal_colour yellow
_exptl_crystal_density_diffrn 1.383
_exptl_crystal_density_method 'not measured'
_exptl_crystal_description block
_exptl_crystal_F_000 712
_exptl_crystal_size_max 0.30
_exptl_crystal_size_mid 0.20
_exptl_crystal_size_min 0.10
_refine_diff_density_max 0.309
_refine_diff_density_min -0.323
_refine_ls_extinction_method none
_refine_ls_goodness_of_fit_ref 1.100
_refine_ls_hydrogen_treatment constr
_refine_ls_matrix_type full
_refine_ls_number_parameters 217
_refine_ls_number_reflns 3000
_refine_ls_number_restraints 0
_refine_ls_restrained_S_all 1.100
_refine_ls_R_factor_all 0.1339
_refine_ls_R_factor_gt 0.0686
_refine_ls_shift/su_max 0.000
_refine_ls_shift/su_mean 0.000
_refine_ls_structure_factor_coef Fsqd
_refine_ls_weighting_details 'calc w=1/[\s^2^(Fo^2^)+(0.0773P)^2^+1.3256P] where P=(Fo^2^+2Fc^2^)/3'
_refine_ls_weighting_scheme calc
_refine_ls_wR_factor_gt 0.1565
_refine_ls_wR_factor_ref 0.2058
_reflns_number_gt 1640
_reflns_number_total 3000
_reflns_threshold_expression I>2\s(I)
_cod_data_source_file dn2416.cif
_cod_data_source_block I
_cod_depositor_comments
;
The following automatic conversions were performed:
'_symmetry_cell_setting' value 'Monoclinic' changed to 'monoclinic'
according to '/home/saulius/struct/CIF-dictionaries/cif_core.dic'
dictionary named 'cif_core.dic' version 2.4.1 from 2010-06-29.

Automatic conversion script
Id: cif_fix_enum 1527 2010-12-29 10:47:43Z saulius 

The following automatic conversions were performed:

'_symmetry_cell_setting' value 'Monoclinic' changed to 'monoclinic'
according to /home/saulius/struct/CIF-dictionaries/cif_core.dic
dictionary named 'cif_core.dic' version 2.4.1 from 2010-06-29.

Automatic conversion script
Id: cif_fix_values 1715 2011-07-08 13:25:40Z adriana 
;
_cod_original_sg_symbol_H-M 'P 21/c'
_cod_database_code 2220477
_cod_database_fobs_code 2220477

loop_
_symmetry_equiv_pos_as_xyz
'x, y, z'
'-x, y+1/2, -z+1/2'
'-x, -y, -z'
'x, -y-1/2, z-1/2'

loop_
_atom_site_type_symbol
_atom_site_label
_atom_site_fract_x
_atom_site_fract_y
_atom_site_fract_z
_atom_site_U_iso_or_equiv
_atom_site_adp_type
_atom_site_calc_flag
_atom_site_refinement_flags
_atom_site_occupancy
_atom_site_disorder_assembly
_atom_site_disorder_group
C C1 0.1724(9) 0.5336(4) 0.9897(12) 0.108(3) Uani d . 1 . .
H H1 0.1202 0.5630 1.0376 0.130 Uiso calc R 1 . .
C C2 0.1344(7) 0.5137(4) 0.8270(9) 0.096(2) Uani d . 1 . .
H H2 0.0583 0.5291 0.7640 0.116 Uiso calc R 1 . .
C C3 0.2149(6) 0.4693(3) 0.7600(7) 0.0610(15) Uani d . 1 . .
C C4 0.3256(5) 0.4465(3) 0.8557(6) 0.0524(13) Uani d . 1 . .
C C5 0.3633(6) 0.4661(3) 1.0209(7) 0.0664(16) Uani d . 1 . .
H H5 0.4376 0.4496 1.0862 0.080 Uiso calc R 1 . .
C C6 0.2832(8) 0.5121(4) 1.0827(9) 0.085(2) Uani d . 1 . .
H H6 0.3064 0.5284 1.1911 0.102 Uiso calc R 1 . .
C C7 0.2792(4) 0.4036(3) 0.5708(6) 0.0456(12) Uani d . 1 . .
C C8 0.2677(5) 0.3692(3) 0.4050(6) 0.0457(12) Uani d . 1 . .
C C9 0.1489(5) 0.3646(3) 0.3069(7) 0.0586(15) Uani d . 1 . .
H H9 0.0800 0.3835 0.3453 0.070 Uiso calc R 1 . .
C C10 0.1297(6) 0.3325(3) 0.1532(8) 0.0712(18) Uani d . 1 . .
H H10 0.0485 0.3300 0.0897 0.085 Uiso calc R 1 . .
C C11 0.2287(6) 0.3044(3) 0.0938(8) 0.0702(17) Uani d . 1 . .
H H11 0.2159 0.2832 -0.0102 0.084 Uiso calc R 1 . .
C C12 0.3461(6) 0.3079(3) 0.1882(8) 0.0664(16) Uani d . 1 . .
H H12 0.4133 0.2888 0.1464 0.080 Uiso calc R 1 . .
C C13 0.3715(5) 0.3394(3) 0.3479(6) 0.0474(12) Uani d . 1 . .
C C14 0.5036(5) 0.3402(3) 0.4373(6) 0.0486(13) Uani d . 1 . .
C C15 0.6821(5) 0.3021(3) 0.5897(6) 0.0478(13) Uani d . 1 . .
C C16 0.7649(6) 0.2577(3) 0.6947(8) 0.0701(17) Uani d . 1 . .
H H16 0.7366 0.2153 0.7297 0.084 Uiso calc R 1 . .
C C17 0.8887(6) 0.2782(4) 0.7449(8) 0.0744(18) Uani d . 1 . .
H H17 0.9447 0.2498 0.8157 0.089 Uiso calc R 1 . .
C C18 0.9307(6) 0.3412(4) 0.6907(7) 0.0682(17) Uani d . 1 . .
H H18 1.0155 0.3532 0.7240 0.082 Uiso calc R 1 . .
C C19 0.8532(5) 0.3858(3) 0.5915(7) 0.0590(15) Uani d . 1 . .
H H19 0.8835 0.4280 0.5583 0.071 Uiso calc R 1 . .
C C20 0.7256(4) 0.3666(3) 0.5396(6) 0.0470(12) Uani d . 1 . .
N N1 0.1893(4) 0.4454(2) 0.5978(5) 0.0545(12) Uani d . 1 . .
N N2 0.5565(4) 0.2888(2) 0.5286(5) 0.0538(11) Uani d . 1 . .
S S1 0.40034(14) 0.39075(8) 0.73836(18) 0.0629(5) Uani d . 1 . .
S S2 0.60337(13) 0.40998(7) 0.41671(19) 0.0594(5) Uani d . 1 . .

loop_
_atom_site_aniso_label
_atom_site_aniso_U_11
_atom_site_aniso_U_22
_atom_site_aniso_U_33
_atom_site_aniso_U_12
_atom_site_aniso_U_13
_atom_site_aniso_U_23
C1 0.126(7) 0.104(7) 0.109(7) 0.032(6) 0.056(6) -0.017(5)
C2 0.102(6) 0.112(6) 0.083(5) 0.036(5) 0.038(4) -0.013(5)
C3 0.071(4) 0.061(4) 0.058(4) 0.003(3) 0.029(3) -0.004(3)
C4 0.058(3) 0.054(3) 0.048(3) -0.007(3) 0.017(3) 0.000(3)
C5 0.077(4) 0.075(4) 0.048(3) -0.020(3) 0.014(3) -0.005(3)
C6 0.114(6) 0.085(5) 0.067(4) -0.017(5) 0.048(4) -0.024(4)
C7 0.038(3) 0.048(3) 0.051(3) -0.001(2) 0.010(2) 0.008(2)
C8 0.049(3) 0.041(3) 0.050(3) 0.003(2) 0.016(2) 0.005(2)
C9 0.047(3) 0.073(4) 0.055(4) -0.002(3) 0.010(3) -0.006(3)
C10 0.057(4) 0.083(5) 0.069(4) 0.000(3) -0.001(3) 0.005(4)
C11 0.079(4) 0.068(4) 0.061(4) -0.002(4) 0.007(3) -0.013(3)
C12 0.072(4) 0.060(4) 0.071(4) 0.007(3) 0.023(3) -0.010(3)
C13 0.050(3) 0.042(3) 0.053(3) 0.000(2) 0.017(2) -0.003(2)
C14 0.049(3) 0.051(3) 0.052(3) 0.007(2) 0.026(2) 0.004(3)
C15 0.047(3) 0.055(3) 0.045(3) 0.013(2) 0.019(2) 0.009(2)
C16 0.076(4) 0.069(4) 0.072(4) 0.015(3) 0.030(3) 0.023(3)
C17 0.075(4) 0.082(5) 0.069(4) 0.022(4) 0.021(4) 0.013(4)
C18 0.056(3) 0.094(5) 0.055(4) 0.007(3) 0.011(3) -0.010(4)
C19 0.059(3) 0.065(4) 0.055(3) -0.003(3) 0.016(3) -0.005(3)
C20 0.043(3) 0.056(3) 0.045(3) 0.006(2) 0.015(2) 0.005(2)
N1 0.045(2) 0.062(3) 0.057(3) 0.015(2) 0.012(2) 0.000(2)
N2 0.053(3) 0.054(3) 0.058(3) -0.002(2) 0.021(2) 0.002(2)
S1 0.0625(9) 0.0730(11) 0.0537(9) 0.0142(8) 0.0116(7) -0.0059(8)
S2 0.0572(9) 0.0493(8) 0.0699(10) -0.0033(7) 0.0072(7) 0.0119(7)

loop_
_atom_type_symbol
_atom_type_description
_atom_type_scat_dispersion_real
_atom_type_scat_dispersion_imag
_atom_type_scat_source
C C 0.0033 0.0016 'International Tables Vol C Tables 4.2.6.8 and 6.1.1.4'
H H 0.0000 0.0000 'International Tables Vol C Tables 4.2.6.8 and 6.1.1.4'
N N 0.0061 0.0033 'International Tables Vol C Tables 4.2.6.8 and 6.1.1.4'
S S 0.1246 0.1234 'International Tables Vol C Tables 4.2.6.8 and 6.1.1.4'

loop_
_geom_angle_atom_site_label_1
_geom_angle_atom_site_label_2
_geom_angle_atom_site_label_3
_geom_angle_site_symmetry_1
_geom_angle_site_symmetry_3
_geom_angle
_geom_angle_publ_flag
C6 C1 C2 . . 122.1(7) ?
C6 C1 H1 . . 118.9 ?
C2 C1 H1 . . 118.9 ?
C1 C2 C3 . . 117.2(7) ?
C1 C2 H2 . . 121.4 ?
C3 C2 H2 . . 121.4 ?
C4 C3 N1 . . 116.0(5) ?
C4 C3 C2 . . 120.4(6) ?
N1 C3 C2 . . 123.6(6) ?
C3 C4 C5 . . 122.3(6) ?
C3 C4 S1 . . 108.9(4) ?
C5 C4 S1 . . 128.8(5) ?
C4 C5 C6 . . 115.9(6) ?
C4 C5 H5 . . 122.0 ?
C6 C5 H5 . . 122.0 ?
C1 C6 C5 . . 121.9(7) ?
C1 C6 H6 . . 119.0 ?
C5 C6 H6 . . 119.0 ?
N1 C7 C8 . . 119.1(4) ?
N1 C7 S1 . . 115.2(4) ?
C8 C7 S1 . . 125.6(4) ?
C9 C8 C13 . . 119.0(5) ?
C9 C8 C7 . . 117.9(4) ?
C13 C8 C7 . . 123.0(4) ?
C8 C9 C10 . . 121.6(5) ?
C8 C9 H9 . . 119.2 ?
C10 C9 H9 . . 119.2 ?
C11 C10 C9 . . 120.5(6) ?
C11 C10 H10 . . 119.7 ?
C9 C10 H10 . . 119.7 ?
C12 C11 C10 . . 119.0(6) ?
C12 C11 H11 . . 120.5 ?
C10 C11 H11 . . 120.5 ?
C11 C12 C13 . . 123.1(6) ?
C11 C12 H12 . . 118.4 ?
C13 C12 H12 . . 118.4 ?
C8 C13 C12 . . 116.7(5) ?
C8 C13 C14 . . 125.5(5) ?
C12 C13 C14 . . 117.8(5) ?
N2 C14 C13 . . 123.7(5) ?
N2 C14 S2 . . 115.2(4) ?
C13 C14 S2 . . 121.0(4) ?
N2 C15 C16 . . 125.4(5) ?
N2 C15 C20 . . 114.4(4) ?
C16 C15 C20 . . 120.2(5) ?
C17 C16 C15 . . 118.5(6) ?
C17 C16 H16 . . 120.7 ?
C15 C16 H16 . . 120.7 ?
C16 C17 C18 . . 120.5(6) ?
C16 C17 H17 . . 119.8 ?
C18 C17 H17 . . 119.8 ?
C19 C18 C17 . . 122.6(6) ?
C19 C18 H18 . . 118.7 ?
C17 C18 H18 . . 118.7 ?
C18 C19 C20 . . 118.2(6) ?
C18 C19 H19 . . 120.9 ?
C20 C19 H19 . . 120.9 ?
C19 C20 C15 . . 119.9(5) ?
C19 C20 S2 . . 130.4(4) ?
C15 C20 S2 . . 109.7(4) ?
C7 N1 C3 . . 110.2(4) ?
C14 N2 C15 . . 111.4(4) ?
C7 S1 C4 . . 89.6(3) ?
C20 S2 C14 . . 89.4(3) ?

loop_
_geom_bond_atom_site_label_1
_geom_bond_atom_site_label_2
_geom_bond_site_symmetry_2
_geom_bond_distance
_geom_bond_publ_flag
C1 C6 . 1.352(10) ?
C1 C2 . 1.372(10) ?
C1 H1 . 0.9300 ?
C2 C3 . 1.395(8) ?
C2 H2 . 0.9300 ?
C3 C4 . 1.369(7) ?
C3 N1 . 1.383(7) ?
C4 C5 . 1.389(7) ?
C4 S1 . 1.730(5) ?
C5 C6 . 1.391(9) ?
C5 H5 . 0.9300 ?
C6 H6 . 0.9300 ?
C7 N1 . 1.305(6) ?
C7 C8 . 1.492(7) ?
C7 S1 . 1.723(5) ?
C8 C9 . 1.379(7) ?
C8 C13 . 1.409(7) ?
C9 C10 . 1.381(8) ?
C9 H9 . 0.9300 ?
C10 C11 . 1.360(8) ?
C10 H10 . 0.9300 ?
C11 C12 . 1.352(8) ?
C11 H11 . 0.9300 ?
C12 C13 . 1.418(7) ?
C12 H12 . 0.9300 ?
C13 C14 . 1.471(7) ?
C14 N2 . 1.301(6) ?
C14 S2 . 1.740(5) ?
C15 N2 . 1.373(6) ?
C15 C16 . 1.402(7) ?
C15 C20 . 1.409(7) ?
C16 C17 . 1.374(8) ?
C16 H16 . 0.9300 ?
C17 C18 . 1.390(9) ?
C17 H17 . 0.9300 ?
C18 C19 . 1.352(8) ?
C18 H18 . 0.9300 ?
C19 C20 . 1.407(7) ?
C19 H19 . 0.9300 ?
C20 S2 . 1.712(5) ?

loop_
_geom_hbond_atom_site_label_D
_geom_hbond_atom_site_label_H
_geom_hbond_atom_site_label_A
_geom_hbond_site_symmetry_A
_geom_hbond_distance_DH
_geom_hbond_distance_HA
_geom_hbond_distance_DA
_geom_hbond_angle_DHA
C12 H12 N2 4_565 0.93 2.46 3.370(7) 165.2

loop_
_cod_related_entry_id
_cod_related_entry_database
_cod_related_entry_code
1 ChemSpider 13568040
